data_1505429
loop_
_publ_author_name
'Huang, Jie'
'Wang, Huan'
'Wu, Chunrui'
'Wulff, William D.'

_publ_section_title
;
 Intramolecular cyclohexadienone annulations of Fischer carbene complexes:
 model studies for the synthesis of Phomactins.
;
_journal_issue 15
_journal_name_full 'Organic letters'
_journal_page_first 2799
_journal_page_last 2802
_journal_paper_doi 10.1021/ol070904q
_journal_volume 9
_journal_year 2007
_chemical_formula_sum 'C27 H48 O3 Si'
_chemical_formula_weight 448.74
_chemical_name_systematic
; 
 ? 
;
_space_group_IT_number 2
_symmetry_cell_setting triclinic
_symmetry_space_group_name_Hall '-P 1'
_symmetry_space_group_name_H-M 'P -1'
_atom_sites_solution_hydrogens geom
_atom_sites_solution_primary direct
_atom_sites_solution_secondary difmap
_audit_creation_method SHELXL-97
_cell_angle_alpha 117.10(3)
_cell_angle_beta 112.07(3)
_cell_angle_gamma 95.88(3)
_cell_formula_units_Z 2
_cell_length_a 11.714(2)
_cell_length_b 12.064(2)
_cell_length_c 12.691(3)
_cell_measurement_temperature 173(2)
_cell_volume 1395.8(9)
_computing_structure_refinement 'SHELXL-97 (Sheldrick, 1997)'
_computing_structure_solution 'SHELXS-97 (Sheldrick, 1990)'
_diffrn_ambient_temperature 173(2)
_diffrn_measured_fraction_theta_full 0.901
_diffrn_measured_fraction_theta_max 0.901
_diffrn_radiation_monochromator graphite
_diffrn_radiation_source 'fine-focus sealed tube'
_diffrn_radiation_type MoK\a
_diffrn_radiation_wavelength 0.71073
_diffrn_reflns_av_R_equivalents 0.0141
_diffrn_reflns_av_sigmaI/netI 0.0361
_diffrn_reflns_limit_h_max 8
_diffrn_reflns_limit_h_min -15
_diffrn_reflns_limit_k_max 15
_diffrn_reflns_limit_k_min -15
_diffrn_reflns_limit_l_max 16
_diffrn_reflns_limit_l_min -14
_diffrn_reflns_number 8784
_diffrn_reflns_theta_full 28.14
_diffrn_reflns_theta_max 28.14
_diffrn_reflns_theta_min 1.96
_exptl_absorpt_coefficient_mu 0.107
_exptl_crystal_density_diffrn 1.068
_exptl_crystal_density_method 'not measured'
_exptl_crystal_F_000 496
_exptl_crystal_size_max 0.5
_exptl_crystal_size_mid 0.5
_exptl_crystal_size_min 0.4
_refine_diff_density_max 0.496
_refine_diff_density_min -0.255
_refine_diff_density_rms 0.039
_refine_ls_extinction_method none
_refine_ls_goodness_of_fit_ref 0.921
_refine_ls_hydrogen_treatment mixed
_refine_ls_matrix_type full
_refine_ls_number_parameters 284
_refine_ls_number_reflns 6147
_refine_ls_number_restraints 0
_refine_ls_restrained_S_all 0.921
_refine_ls_R_factor_all 0.0610
_refine_ls_R_factor_gt 0.0436
_refine_ls_shift/su_max 0.002
_refine_ls_shift/su_mean 0.000
_refine_ls_structure_factor_coef Fsqd
_refine_ls_weighting_details 'calc w=1/[\s^2^(Fo^2^)+(0.1000P)^2^+0.0000P] where P=(Fo^2^+2Fc^2^)/3'
_refine_ls_weighting_scheme calc
_refine_ls_wR_factor_gt 0.1271
_refine_ls_wR_factor_ref 0.1364
_reflns_number_gt 4506
_reflns_number_total 6147
_reflns_threshold_expression >2sigma(I)
_cod_data_source_file ol070904qsi20070531_074520.cif
_cod_data_source_block wulff06
_cod_original_cell_volume 1395.9(5)
_cod_original_sg_symbol_H-M P-1
_cod_database_code 1505429

loop_
_symmetry_equiv_pos_as_xyz
'x, y, z'
'-x, -y, -z'

loop_
_atom_site_label
_atom_site_type_symbol
_atom_site_fract_x
_atom_site_fract_y
_atom_site_fract_z
_atom_site_U_iso_or_equiv
_atom_site_adp_type
_atom_site_occupancy
_atom_site_symmetry_multiplicity
_atom_site_calc_flag
_atom_site_refinement_flags
C1 C 0.87840(15) 0.34352(13) 0.53521(14) 0.0355(3) Uani 1 1 d .
H1 H 0.8773(15) 0.3494(15) 0.4614(16) 0.037(4) Uiso 1 1 d .
C2 C 1.02099(15) 0.38265(14) 0.63823(15) 0.0384(3) Uani 1 1 d .
H2A H 1.0647 0.4748 0.6762 0.046 Uiso 1 1 calc R
H2B H 1.0639 0.3312 0.5916 0.046 Uiso 1 1 calc R
C3 C 1.03805(15) 0.36274(14) 0.75391(15) 0.0389(3) Uani 1 1 d .
H3A H 0.9849 0.4033 0.7926 0.047 Uiso 1 1 calc R
H3B H 1.0068 0.2690 0.7180 0.047 Uiso 1 1 calc R
C4 C 1.18062(16) 0.42192(18) 0.86547(18) 0.0502(4) Uani 1 1 d .
H4A H 1.2359 0.3957 0.8241 0.060 Uiso 1 1 calc R
H4B H 1.1893 0.3851 0.9208 0.060 Uiso 1 1 calc R
C5 C 1.22973(16) 0.57351(18) 0.95667(17) 0.0495(4) Uani 1 1 d .
H5A H 1.3244 0.6052 1.0050 0.059 Uiso 1 1 calc R
H5B H 1.2025 0.6103 0.9011 0.059 Uiso 1 1 calc R
C6 C 1.17784(17) 0.62228(18) 1.05843(16) 0.0498(4) Uani 1 1 d .
H6A H 1.0857 0.5722 1.0118 0.060 Uiso 1 1 calc R
H6B H 1.2219 0.6025 1.1261 0.060 Uiso 1 1 calc R
C7 C 1.19386(18) 0.76960(18) 1.13044(16) 0.0565(5) Uani 1 1 d .
H7A H 1.2864 0.8200 1.1835 0.068 Uiso 1 1 calc R
H7B H 1.1585 0.7885 1.1923 0.068 Uiso 1 1 calc R
C8 C 1.12761(17) 0.81759(16) 1.03713(17) 0.0512(4) Uani 1 1 d .
H8A H 1.1310 0.9073 1.0917 0.061 Uiso 1 1 calc R
H8B H 1.1766 0.8191 0.9906 0.061 Uiso 1 1 calc R
C9 C 0.98486(16) 0.73203(15) 0.93223(16) 0.0421(4) Uani 1 1 d .
H9A H 0.9816 0.6426 0.8765 0.051 Uiso 1 1 calc R
H9B H 0.9361 0.7292 0.9786 0.051 Uiso 1 1 calc R
C10 C 0.91865(18) 0.78163(14) 0.84125(16) 0.0440(4) Uani 1 1 d .
H10A H 0.9821 0.8171 0.8232 0.053 Uiso 1 1 calc R
H10B H 0.8914 0.8532 0.8892 0.053 Uiso 1 1 calc R
C11 C 0.79809(17) 0.67409(15) 0.70491(17) 0.0417(4) Uani 1 1 d .
C12 C 0.7392(2) 0.7370(2) 0.6228(2) 0.0632(5) Uani 1 1 d .
H12A H 0.8038 0.7722 0.6068 0.095 Uiso 1 1 calc R
H12B H 0.7127 0.8066 0.6727 0.095 Uiso 1 1 calc R
H12C H 0.6649 0.6708 0.5382 0.095 Uiso 1 1 calc R
C13 C 0.69580(16) 0.61807(17) 0.72922(17) 0.0446(4) Uani 1 1 d .
H13 H 0.6575 0.6736 0.7726 0.054 Uiso 1 1 calc R
C14 C 0.65866(15) 0.49081(15) 0.69010(16) 0.0388(3) Uani 1 1 d .
O15 O 0.56578(11) 0.42960(12) 0.70618(13) 0.0502(3) Uani 1 1 d .
C16 C 0.5036(2) 0.5122(2) 0.7713(3) 0.0738(7) Uani 1 1 d .
H16A H 0.4409 0.4610 0.7774 0.111 Uiso 1 1 calc R
H16B H 0.4602 0.5480 0.7199 0.111 Uiso 1 1 calc R
H16C H 0.5681 0.5830 0.8601 0.111 Uiso 1 1 calc R
C17 C 0.71801(14) 0.39903(14) 0.62471(14) 0.0353(3) Uani 1 1 d .
H17 H 0.6909 0.3123 0.6017 0.042 Uiso 1 1 calc R
C18 C 0.81015(14) 0.43499(13) 0.59653(13) 0.0342(3) Uani 1 1 d .
C19 C 0.85053(16) 0.57165(14) 0.62778(15) 0.0386(3) Uani 1 1 d .
O20 O 0.92766(14) 0.60517(11) 0.59498(13) 0.0556(3) Uani 1 1 d .
O21 O 0.80858(10) 0.20999(9) 0.48577(9) 0.0389(3) Uani 1 1 d .
Si22 Si 0.74128(4) 0.08020(3) 0.32952(4) 0.03217(12) Uani 1 1 d .
C23 C 0.60532(18) 0.10157(16) 0.20800(16) 0.0495(4) Uani 1 1 d .
H23 H 0.5670 0.0186 0.1202 0.059 Uiso 1 1 calc R
C24 C 0.49377(19) 0.1223(2) 0.2438(2) 0.0716(6) Uani 1 1 d .
H24A H 0.4641 0.0532 0.2550 0.107 Uiso 1 1 calc R
H24B H 0.4228 0.1204 0.1726 0.107 Uiso 1 1 calc R
H24C H 0.5252 0.2061 0.3261 0.107 Uiso 1 1 calc R
C25 C 0.6540(2) 0.21125(19) 0.1883(2) 0.0697(6) Uani 1 1 d .
H25A H 0.7231 0.1971 0.1660 0.105 Uiso 1 1 calc R
H25B H 0.6859 0.2957 0.2700 0.105 Uiso 1 1 calc R
H25C H 0.5833 0.2090 0.1167 0.105 Uiso 1 1 calc R
C26 C 0.86921(18) 0.05576(15) 0.27248(17) 0.0458(4) Uani 1 1 d .
H26 H 0.9107 0.1407 0.2886 0.055 Uiso 1 1 calc R
C27 C 0.9784(2) 0.0233(2) 0.3548(3) 0.0729(6) Uani 1 1 d .
H27A H 1.0121 0.0867 0.4491 0.109 Uiso 1 1 calc R
H27B H 1.0472 0.0265 0.3315 0.109 Uiso 1 1 calc R
H27C H 0.9442 -0.0634 0.3353 0.109 Uiso 1 1 calc R
C28 C 0.8137(3) -0.04588(19) 0.1208(2) 0.0765(7) Uani 1 1 d .
H28A H 0.7453 -0.0250 0.0700 0.115 Uiso 1 1 calc R
H28B H 0.7792 -0.1326 0.1013 0.115 Uiso 1 1 calc R
H28C H 0.8819 -0.0433 0.0967 0.115 Uiso 1 1 calc R
C29 C 0.68234(18) -0.06130(16) 0.34410(17) 0.0471(4) Uani 1 1 d .
H29 H 0.7592 -0.0864 0.3762 0.057 Uiso 1 1 calc R
C30 C 0.6351(3) -0.0270(2) 0.4479(2) 0.0752(6) Uani 1 1 d .
H30A H 0.6997 0.0498 0.5323 0.113 Uiso 1 1 calc R
H30B H 0.6210 -0.0998 0.4592 0.113 Uiso 1 1 calc R
H30C H 0.5547 -0.0094 0.4176 0.113 Uiso 1 1 calc R
C31 C 0.58201(18) -0.18577(16) 0.20675(19) 0.0550(5) Uani 1 1 d .
H31A H 0.6147 -0.2055 0.1436 0.082 Uiso 1 1 calc R
H31B H 0.5010 -0.1701 0.1739 0.082 Uiso 1 1 calc R
H31C H 0.5681 -0.2590 0.2175 0.082 Uiso 1 1 calc R

loop_
_atom_site_aniso_label
_atom_site_aniso_U_11
_atom_site_aniso_U_22
_atom_site_aniso_U_33
_atom_site_aniso_U_23
_atom_site_aniso_U_13
_atom_site_aniso_U_12
C1 0.0483(9) 0.0246(6) 0.0257(6) 0.0073(5) 0.0203(6) 0.0040(6)
C2 0.0424(8) 0.0293(7) 0.0374(8) 0.0104(6) 0.0237(7) 0.0076(6)
C3 0.0404(8) 0.0297(7) 0.0418(8) 0.0161(6) 0.0196(7) 0.0095(6)
C4 0.0395(9) 0.0542(10) 0.0540(10) 0.0293(8) 0.0186(8) 0.0184(8)
C5 0.0308(8) 0.0526(10) 0.0449(9) 0.0193(8) 0.0110(7) 0.0030(7)
C6 0.0436(9) 0.0565(10) 0.0347(8) 0.0229(7) 0.0106(7) 0.0040(8)
C7 0.0475(10) 0.0558(11) 0.0317(8) 0.0080(7) 0.0129(7) -0.0061(8)
C8 0.0567(11) 0.0336(8) 0.0443(9) 0.0073(7) 0.0277(8) -0.0007(7)
C9 0.0499(9) 0.0298(7) 0.0393(8) 0.0119(6) 0.0248(7) 0.0060(7)
C10 0.0646(11) 0.0266(7) 0.0480(9) 0.0163(6) 0.0380(8) 0.0156(7)
C11 0.0533(10) 0.0361(8) 0.0482(9) 0.0259(7) 0.0300(8) 0.0198(7)
C12 0.0738(13) 0.0666(13) 0.0818(14) 0.0565(12) 0.0430(11) 0.0348(11)
C13 0.0492(10) 0.0450(9) 0.0543(10) 0.0299(8) 0.0317(8) 0.0247(8)
C14 0.0358(8) 0.0429(8) 0.0419(8) 0.0248(7) 0.0194(7) 0.0147(7)
O15 0.0451(7) 0.0524(7) 0.0734(8) 0.0399(7) 0.0373(6) 0.0227(5)
C16 0.0749(14) 0.0732(14) 0.125(2) 0.0632(15) 0.0770(15) 0.0426(12)
C17 0.0365(8) 0.0315(7) 0.0304(7) 0.0149(6) 0.0122(6) 0.0074(6)
C18 0.0411(8) 0.0294(7) 0.0226(6) 0.0102(5) 0.0125(6) 0.0069(6)
C19 0.0503(9) 0.0327(7) 0.0320(7) 0.0153(6) 0.0220(7) 0.0114(7)
O20 0.0843(9) 0.0365(6) 0.0616(8) 0.0228(6) 0.0543(7) 0.0171(6)
O21 0.0499(6) 0.0250(5) 0.0280(5) 0.0057(4) 0.0195(5) 0.0018(4)
Si22 0.0406(2) 0.02208(19) 0.02503(19) 0.00797(14) 0.01457(16) 0.00630(15)
C23 0.0572(11) 0.0356(8) 0.0355(8) 0.0135(7) 0.0110(7) 0.0142(7)
C24 0.0473(11) 0.0650(13) 0.0741(14) 0.0287(11) 0.0125(10) 0.0243(10)
C25 0.0951(17) 0.0518(11) 0.0528(11) 0.0340(9) 0.0188(11) 0.0263(11)
C26 0.0618(11) 0.0278(7) 0.0486(9) 0.0138(7) 0.0358(8) 0.0132(7)
C27 0.0668(14) 0.0590(12) 0.1068(18) 0.0434(13) 0.0517(13) 0.0352(11)
C28 0.1117(19) 0.0431(10) 0.0631(13) 0.0055(9) 0.0637(14) 0.0112(11)
C29 0.0513(10) 0.0345(8) 0.0452(9) 0.0196(7) 0.0183(8) 0.0036(7)
C30 0.0972(17) 0.0613(13) 0.0653(13) 0.0313(10) 0.0465(13) 0.0022(11)
C31 0.0547(11) 0.0304(8) 0.0570(10) 0.0153(7) 0.0195(9) 0.0009(7)

loop_
_atom_type_symbol
_atom_type_description
_atom_type_scat_dispersion_real
_atom_type_scat_dispersion_imag
_atom_type_scat_source
C C 0.0033 0.0016 'International Tables Vol C Tables 4.2.6.8 and 6.1.1.4'
H H 0.0000 0.0000 'International Tables Vol C Tables 4.2.6.8 and 6.1.1.4'
O O 0.0106 0.0060 'International Tables Vol C Tables 4.2.6.8 and 6.1.1.4'
Si Si 0.0817 0.0704 'International Tables Vol C Tables 4.2.6.8 and 6.1.1.4'

loop_
_geom_angle_atom_site_label_1
_geom_angle_atom_site_label_2
_geom_angle_atom_site_label_3
_geom_angle
O21 C1 C18 108.94(12)
O21 C1 C2 109.57(13)
C18 C1 C2 111.73(12)
C1 C2 C3 114.51(13)
C4 C3 C2 112.85(14)
C3 C4 C5 113.99(14)
C6 C5 C4 112.38(15)
C7 C6 C5 116.19(16)
C6 C7 C8 115.05(14)
C9 C8 C7 113.89(14)
C10 C9 C8 113.68(14)
C9 C10 C11 114.14(13)
C13 C11 C19 114.12(13)
C13 C11 C10 110.22(14)
C19 C11 C10 106.01(14)
C13 C11 C12 109.31(15)
C19 C11 C12 107.92(14)
C10 C11 C12 109.11(14)
C14 C13 C11 122.05(15)
C13 C14 O15 126.69(15)
C13 C14 C17 121.66(15)
O15 C14 C17 111.64(13)
C14 O15 C16 115.70(14)
C18 C17 C14 122.83(14)
C17 C18 C19 119.13(14)
C17 C18 C1 123.86(13)
C19 C18 C1 117.00(13)
O20 C19 C18 120.83(14)
O20 C19 C11 119.27(14)
C18 C19 C11 119.89(14)
C1 O21 Si22 127.38(9)
O21 Si22 C29 103.52(7)
O21 Si22 C26 109.62(8)
C29 Si22 C26 110.58(8)
O21 Si22 C23 111.80(8)
C29 Si22 C23 112.99(9)
C26 Si22 C23 108.27(9)
C24 C23 C25 110.38(16)
C24 C23 Si22 113.30(13)
C25 C23 Si22 113.31(13)
C27 C26 C28 109.98(17)
C27 C26 Si22 113.30(14)
C28 C26 Si22 114.17(14)
C30 C29 C31 111.29(16)
C30 C29 Si22 115.18(13)
C31 C29 Si22 113.01(13)

loop_
_geom_bond_atom_site_label_1
_geom_bond_atom_site_label_2
_geom_bond_distance
C1 O21 1.4427(18)
C1 C18 1.526(2)
C1 C2 1.535(2)
C2 C3 1.537(2)
C3 C4 1.537(2)
C4 C5 1.540(3)
C5 C6 1.534(3)
C6 C7 1.534(3)
C7 C8 1.538(3)
C8 C9 1.535(2)
C9 C10 1.531(2)
C10 C11 1.554(3)
C11 C13 1.513(2)
C11 C19 1.539(2)
C11 C12 1.557(2)
C13 C14 1.341(2)
C14 O15 1.3821(19)
C14 C17 1.467(2)
O15 C16 1.434(2)
C17 C18 1.348(2)
C18 C19 1.484(2)
C19 O20 1.230(2)
O21 Si22 1.6581(14)
Si22 C29 1.8887(17)
Si22 C26 1.8889(18)
Si22 C23 1.8926(18)
C23 C24 1.545(3)
C23 C25 1.547(3)
C26 C27 1.533(3)
C26 C28 1.542(3)
C29 C30 1.520(3)
C29 C31 1.546(2)
